data_9015769
loop_
_publ_author_name
'Averbuch-Pouchot, M. T.'

_publ_section_title
;
 Structure d'un phosphate tellurate de sodium: Te(OH)6Na2HPO4NaH2PO4
;
_journal_issue 10
_journal_name_full 'Acta Crystallographica, Section B'
_journal_page_first 2405
_journal_page_last 2406
_journal_paper_doi 10.1107/S0567740880008850
_journal_volume 36
_journal_year 1980
_chemical_formula_sum 'Na3 O14 P2 Te'
_space_group_IT_number 182
_symmetry_space_group_name_Hall 'P 6c 2c'
_symmetry_space_group_name_H-M 'P 63 2 2'
_cell_angle_alpha 90
_cell_angle_beta 90
_cell_angle_gamma 120
_cell_length_a 7.883
_cell_length_b 7.883
_cell_length_c 10.863
_cell_formula_units_Z 2
_cell_volume 584.606
_database_code_amcsd 0016702
_exptl_crystal_density_diffrn 2.741
_cod_duplicate_entry 1008833
_cod_original_formula_sum 'Na3 Te P2 O14'
_cod_database_code 9015769
_amcsd_formula_title 'H9 Na3 O14 P2 Te'

loop_
_space_group_symop_operation_xyz
x,y,z
x,x-y,1/2-z
x-y,x,1/2+z
y,x,-z
-y,x-y,z
-x+y,y,1/2-z
-x,-y,1/2+z
-x,-x+y,-z
-x+y,-x,z
-y,-x,1/2-z
y,-x+y,1/2+z
x-y,-y,-z

loop_
_atom_site_label
_atom_site_fract_x
_atom_site_fract_y
_atom_site_fract_z
Na1 0.52920 0.05830 0.25000
Te1 0.00000 0.00000 0.25000
P1 0.66667 0.33333 0.52169
O1 0.20900 0.01260 0.34820
O2 0.66667 0.33333 0.38330
O3 0.64690 0.14010 0.57590

loop_
_cod_related_entry_id
_cod_related_entry_database
_cod_related_entry_code
1 AMCSD 0016702
